data_7215806
loop_
_publ_author_name
'Kuz'mina, Lyudmila G.'
'Vedernikov, Artem I.'
'Churakov, Andrei V.'
'Lermontova, Elmira Kh.'
'Howard, Judith A. K.'
'Alfimov, Michael V.'
'Gromov, Sergey P.'

_publ_section_title
;
 Influence of the anion nature on styryl dye crystal packing and
 feasibility of the direct and back [2 + 2] photocycloaddition reactions
 without single crystal degradation
;
_journal_issue 24
_journal_name_full CrystEngComm
_journal_page_first 5364
_journal_paper_doi 10.1039/c4ce00266k
_journal_volume 16
_journal_year 2014
_chemical_absolute_configuration unk
_chemical_formula_moiety 'C17 H20 N O2, C24 H20 B'
_chemical_formula_sum 'C41 H40 B N O2'
_chemical_formula_weight 589.55
_chemical_name_systematic
;
 ? 
;
_space_group_crystal_system orthorhombic
_space_group_IT_number 19
_space_group_name_Hall 'P 2ac 2ab'
_space_group_name_H-M_alt 'P 21 21 21'
_symmetry_space_group_name_Hall 'P 2ac 2ab'
_symmetry_space_group_name_H-M 'P 21 21 21'
_atom_sites_solution_hydrogens geom
_atom_sites_solution_primary direct
_atom_sites_solution_secondary difmap
_audit_creation_date 2014-01-25
_audit_creation_method
;
Olex2 1.2
(compiled 2013.12.10 svn.r2850 for OlexSys, GUI svn.r4736)
;
_cell_angle_alpha 90.00
_cell_angle_beta 90.00
_cell_angle_gamma 90.00
_cell_formula_units_Z 4
_cell_length_a 8.9861(4)
_cell_length_b 9.0343(4)
_cell_length_c 40.1047(17)
_cell_measurement_temperature 120.0(2)
_cell_volume 3255.8(2)
_computing_molecular_graphics 'Olex2 (Dolomanov et al., 2009)'
_computing_publication_material 'Olex2 (Dolomanov et al., 2009)'
_computing_structure_refinement 'XL (Sheldrick, 2008)'
_computing_structure_solution 'SHELXS-97 (Sheldrick, 1990)'
_diffrn_ambient_temperature 120.15
_diffrn_measured_fraction_theta_full 0.998
_diffrn_measured_fraction_theta_max 0.998
_diffrn_radiation_monochromator graphite
_diffrn_radiation_type MoK\a
_diffrn_radiation_wavelength 0.71073
_diffrn_reflns_av_R_equivalents 0.0961
_diffrn_reflns_av_unetI/netI 0.1329
_diffrn_reflns_limit_h_max 12
_diffrn_reflns_limit_h_min -12
_diffrn_reflns_limit_k_max 12
_diffrn_reflns_limit_k_min -12
_diffrn_reflns_limit_l_max 54
_diffrn_reflns_limit_l_min -56
_diffrn_reflns_number 29245
_diffrn_reflns_theta_full 30.00
_diffrn_reflns_theta_max 30.00
_diffrn_reflns_theta_min 2.03
_diffrn_source 'fine-focus sealed tube'
_exptl_absorpt_coefficient_mu 0.072
_exptl_absorpt_correction_T_max 0.9978
_exptl_absorpt_correction_T_min 0.9546
_exptl_crystal_density_diffrn 1.203
_exptl_crystal_density_method 'not measured'
_exptl_crystal_F_000 1256
_exptl_crystal_size_max 0.65
_exptl_crystal_size_mid 0.4
_exptl_crystal_size_min 0.03
_refine_diff_density_max 0.405
_refine_diff_density_min -0.237
_refine_diff_density_rms 0.053
_refine_ls_abs_structure_details 'Flack H D (1983), Acta Cryst. A39, 876-881'
_refine_ls_abs_structure_Flack -0.4(17)
_refine_ls_extinction_method none
_refine_ls_goodness_of_fit_ref 0.962
_refine_ls_hydrogen_treatment mixed
_refine_ls_matrix_type full
_refine_ls_number_parameters 409
_refine_ls_number_reflns 9470
_refine_ls_number_restraints 0
_refine_ls_restrained_S_all 0.962
_refine_ls_R_factor_all 0.1312
_refine_ls_R_factor_gt 0.0732
_refine_ls_shift/su_max 0.000
_refine_ls_shift/su_mean 0.000
_refine_ls_structure_factor_coef Fsqd
_refine_ls_weighting_details 'calc w=1/[\s^2^(Fo^2^)+(0.0448P)^2^+0.0000P] where P=(Fo^2^+2Fc^2^)/3'
_refine_ls_weighting_scheme calc
_refine_ls_wR_factor_gt 0.1130
_refine_ls_wR_factor_ref 0.1282
_reflns_number_gt 5608
_reflns_number_total 9470
_reflns_threshold_expression >2sigma(I)
_cod_data_source_file c4ce00266k1.cif
_cod_data_source_block bb
_cod_depositor_comments 'Adding full bibliography for 7215801--7215808.cif.'
_cod_database_code 7215806
_olex2_refinement_description
;
1. Fixed Uiso
 At 1.2 times of:
  All C(H) groups, All C(H,H) groups
 At 1.5 times of:
  All C(H,H,H) groups
2.a Secondary CH2 refined with riding coordinates:
 C16(H16A,H16B)
2.b Aromatic/amide H refined with riding coordinates:
 C1(H1), C2(H2), C4(H4), C5(H5), C6(H6), C7(H7), C9(H9), C10(H10), C13(H13),
 C2'(H2'), C3'(H3'), C4'(H4'), C5'(H5'), C6'(H6'), C8'(H8'), C9'(H9'),
 C10'(H10'), C11'(H11'), C12'(H12'), C14'(H14'), C15'(H15'), C16'(H16'),
 C17'(H17'), C18'(H18'), C20'(H20'), C21'(H21'), C22'(H22'), C23'(H23'),
 C24'(H24')
2.c Idealised Me refined as rotating group:
 C14(H14A,H14B,H14C), C15(H15A,H15B,H15C), C17(H17A,H17B,H17C)
;

loop_
_space_group_symop_id
_space_group_symop_operation_xyz
1 'x, y, z'
2 '-x+1/2, -y, z+1/2'
3 '-x, y+1/2, -z+1/2'
4 'x+1/2, -y+1/2, -z'

loop_
_atom_site_label
_atom_site_type_symbol
_atom_site_fract_x
_atom_site_fract_y
_atom_site_fract_z
_atom_site_U_iso_or_equiv
_atom_site_adp_type
_atom_site_occupancy
_atom_site_symmetry_multiplicity
_atom_site_calc_flag
_atom_site_refinement_flags_posn
O1 O 0.6885(2) 0.4933(2) 0.22219(4) 0.0286(5) Uani 1 1 d .
O2 O 0.9250(2) 0.6318(2) 0.20363(4) 0.0315(5) Uani 1 1 d .
N1 N 1.3532(2) 0.9747(3) 0.41553(5) 0.0214(5) Uani 1 1 d .
C1 C 1.2805(3) 0.8499(3) 0.42411(7) 0.0243(6) Uani 1 1 d .
H1 H 1.3007 0.8046 0.4450 0.029 Uiso 1 1 calc R
C2 C 1.1787(3) 0.7878(3) 0.40321(7) 0.0260(6) Uani 1 1 d .
H2 H 1.1262 0.7017 0.4101 0.031 Uiso 1 1 calc R
C3 C 1.1503(3) 0.8481(3) 0.37203(7) 0.0257(6) Uani 1 1 d .
C4 C 1.2279(3) 0.9781(3) 0.36361(7) 0.0275(6) Uani 1 1 d .
H4 H 1.2115 1.0240 0.3426 0.033 Uiso 1 1 calc R
C5 C 1.3277(3) 1.0389(3) 0.38578(6) 0.0235(6) Uani 1 1 d .
H5 H 1.3792 1.1271 0.3800 0.028 Uiso 1 1 calc R
C6 C 1.0437(3) 0.7721(3) 0.34992(7) 0.0288(7) Uani 1 1 d .
H6 H 0.9691 0.7118 0.3598 0.035 Uiso 1 1 calc R
C7 C 1.0468(3) 0.7838(3) 0.31737(7) 0.0300(7) Uani 1 1 d .
H7 H 1.1200 0.8473 0.3080 0.036 Uiso 1 1 calc R
C8 C 0.9457(3) 0.7062(3) 0.29383(7) 0.0280(7) Uani 1 1 d .
C9 C 0.8189(3) 0.6314(3) 0.30376(7) 0.0301(7) Uani 1 1 d .
H9 H 0.7928 0.6291 0.3267 0.036 Uiso 1 1 calc R
C10 C 0.7286(3) 0.5590(3) 0.28051(7) 0.0265(6) Uani 1 1 d .
H10 H 0.6412 0.5090 0.2876 0.032 Uiso 1 1 calc R
C11 C 0.7668(3) 0.5606(3) 0.24726(6) 0.0224(6) Uani 1 1 d .
C12 C 0.8962(3) 0.6364(3) 0.23718(6) 0.0237(6) Uani 1 1 d .
C13 C 0.9827(3) 0.7080(3) 0.26023(7) 0.0277(7) Uani 1 1 d .
H13 H 1.0692 0.7595 0.2531 0.033 Uiso 1 1 calc R
C14 C 0.5590(3) 0.4116(4) 0.23124(8) 0.0421(9) Uani 1 1 d .
H14A H 0.5118 0.3718 0.2111 0.063 Uiso 1 1 calc GR
H14B H 0.4889 0.4769 0.2428 0.063 Uiso 1 1 calc GR
H14C H 0.5871 0.3298 0.2460 0.063 Uiso 1 1 calc GR
C15 C 1.0554(4) 0.7041(5) 0.19184(8) 0.0536(11) Uani 1 1 d .
H15A H 1.0616 0.6938 0.1676 0.080 Uiso 1 1 calc GR
H15B H 1.1433 0.6591 0.2021 0.080 Uiso 1 1 calc GR
H15C H 1.0512 0.8094 0.1977 0.080 Uiso 1 1 calc GR
C16 C 1.4691(3) 1.0354(4) 0.43834(7) 0.0307(7) Uani 1 1 d .
H16A H 1.5140 1.1242 0.4280 0.037 Uiso 1 1 calc R
H16B H 1.5487 0.9607 0.4412 0.037 Uiso 1 1 calc R
C17 C 1.4082(3) 1.0762(4) 0.47205(6) 0.0340(7) Uani 1 1 d .
H17A H 1.3325 1.1535 0.4695 0.051 Uiso 1 1 calc GR
H17B H 1.4891 1.1131 0.4862 0.051 Uiso 1 1 calc GR
H17C H 1.3633 0.9887 0.4824 0.051 Uiso 1 1 calc GR
B1 B 0.6101(3) 0.5115(3) 0.40636(7) 0.0187(6) Uani 1 1 d .
C1' C 0.6728(3) 0.6814(3) 0.39791(6) 0.0185(5) Uani 1 1 d .
C2' C 0.6175(3) 0.7727(3) 0.37276(6) 0.0226(6) Uani 1 1 d .
H2' H 0.5415 0.7357 0.3585 0.027 Uiso 1 1 calc R
C3' C 0.6698(3) 0.9173(3) 0.36764(6) 0.0245(6) Uani 1 1 d .
H3' H 0.6316 0.9747 0.3497 0.029 Uiso 1 1 calc R
C4' C 0.7760(3) 0.9764(3) 0.38842(7) 0.0248(6) Uani 1 1 d .
H4' H 0.8089 1.0755 0.3855 0.030 Uiso 1 1 calc R
C5' C 0.8346(3) 0.8897(3) 0.41379(6) 0.0233(6) Uani 1 1 d .
H5' H 0.9080 0.9289 0.4283 0.028 Uiso 1 1 calc R
C6' C 0.7848(3) 0.7441(3) 0.41778(6) 0.0206(6) Uani 1 1 d .
H6' H 0.8288 0.6849 0.4347 0.025 Uiso 1 1 calc R
C7' C 0.7558(3) 0.4102(3) 0.41645(6) 0.0200(6) Uani 1 1 d .
C8' C 0.7650(3) 0.3222(3) 0.44501(6) 0.0209(6) Uani 1 1 d .
H8' H 0.6838 0.3218 0.4602 0.025 Uiso 1 1 calc R
C9' C 0.8885(3) 0.2352(3) 0.45211(6) 0.0267(6) Uani 1 1 d .
H9' H 0.8896 0.1764 0.4718 0.032 Uiso 1 1 calc R
C10' C 1.0097(3) 0.2331(3) 0.43095(7) 0.0282(7) Uani 1 1 d .
H10' H 1.0942 0.1739 0.4359 0.034 Uiso 1 1 calc R
C11' C 1.0056(3) 0.3193(3) 0.40221(7) 0.0269(6) Uani 1 1 d .
H11' H 1.0874 0.3191 0.3872 0.032 Uiso 1 1 calc R
C12' C 0.8808(3) 0.4062(3) 0.39556(6) 0.0223(6) Uani 1 1 d .
H12' H 0.8805 0.4653 0.3760 0.027 Uiso 1 1 calc R
C13' C 0.4960(3) 0.5299(3) 0.43823(6) 0.0200(6) Uani 1 1 d .
C14' C 0.5386(3) 0.6091(3) 0.46719(6) 0.0233(6) Uani 1 1 d .
H14' H 0.6372 0.6468 0.4684 0.028 Uiso 1 1 calc R
C15' C 0.4439(3) 0.6345(3) 0.49384(7) 0.0263(7) Uani 1 1 d .
H15' H 0.4784 0.6886 0.5126 0.032 Uiso 1 1 calc R
C16' C 0.2992(3) 0.5814(3) 0.49329(6) 0.0244(6) Uani 1 1 d .
H16' H 0.2327 0.6011 0.5112 0.029 Uiso 1 1 calc R
C17' C 0.2542(3) 0.4986(3) 0.46594(7) 0.0265(6) Uani 1 1 d .
H17' H 0.1563 0.4591 0.4652 0.032 Uiso 1 1 calc R
C18' C 0.3516(3) 0.4731(3) 0.43958(6) 0.0233(6) Uani 1 1 d .
H18' H 0.3180 0.4138 0.4215 0.028 Uiso 1 1 calc R
C19' C 0.5262(3) 0.4418(3) 0.37340(6) 0.0188(6) Uani 1 1 d .
C20' C 0.5844(3) 0.3248(3) 0.35414(6) 0.0211(6) Uani 1 1 d .
H20' H 0.6752 0.2801 0.3609 0.025 Uiso 1 1 calc R
C21' C 0.5136(3) 0.2719(3) 0.32548(6) 0.0248(6) Uani 1 1 d .
H21' H 0.5572 0.1932 0.3132 0.030 Uiso 1 1 calc R
C22' C 0.3816(3) 0.3327(3) 0.31493(7) 0.0274(7) Uani 1 1 d .
H22' H 0.3335 0.2967 0.2955 0.033 Uiso 1 1 calc R
C23' C 0.3199(3) 0.4476(3) 0.33323(7) 0.0300(7) Uani 1 1 d .
H23' H 0.2285 0.4907 0.3264 0.036 Uiso 1 1 calc R
C24' C 0.3914(3) 0.4997(3) 0.36163(6) 0.0239(6) Uani 1 1 d .
H24' H 0.3467 0.5786 0.3737 0.029 Uiso 1 1 calc R

loop_
_atom_site_aniso_label
_atom_site_aniso_U_11
_atom_site_aniso_U_22
_atom_site_aniso_U_33
_atom_site_aniso_U_23
_atom_site_aniso_U_13
_atom_site_aniso_U_12
O1 0.0303(11) 0.0277(11) 0.0278(10) -0.0030(9) 0.0005(8) -0.0066(10)
O2 0.0309(11) 0.0377(13) 0.0259(10) 0.0005(9) 0.0023(9) -0.0086(10)
N1 0.0209(11) 0.0243(12) 0.0188(11) -0.0032(10) 0.0014(9) 0.0027(10)
C1 0.0270(15) 0.0230(15) 0.0229(14) 0.0051(12) 0.0053(11) 0.0039(13)
C2 0.0225(14) 0.0201(14) 0.0355(15) -0.0005(13) -0.0008(12) 0.0036(12)
C3 0.0218(14) 0.0243(15) 0.0310(15) -0.0107(13) -0.0022(12) 0.0030(12)
C4 0.0314(15) 0.0309(16) 0.0200(13) 0.0013(12) 0.0003(11) 0.0103(14)
C5 0.0251(14) 0.0250(15) 0.0202(13) -0.0010(12) 0.0069(11) 0.0004(13)
C6 0.0284(15) 0.0246(16) 0.0335(17) 0.0012(13) 0.0000(12) 0.0032(13)
C7 0.0324(17) 0.0256(16) 0.0320(16) -0.0010(14) 0.0046(13) 0.0037(14)
C8 0.0284(16) 0.0250(16) 0.0305(16) -0.0044(13) -0.0065(12) 0.0028(13)
C9 0.0406(18) 0.0326(17) 0.0171(13) -0.0023(13) -0.0009(12) 0.0104(15)
C10 0.0242(14) 0.0271(16) 0.0281(15) 0.0017(12) -0.0013(12) 0.0013(13)
C11 0.0245(14) 0.0201(14) 0.0226(13) -0.0001(11) -0.0042(11) 0.0004(12)
C12 0.0256(15) 0.0222(15) 0.0233(14) 0.0001(12) -0.0021(12) 0.0064(12)
C13 0.0282(16) 0.0223(15) 0.0327(16) -0.0026(13) -0.0036(12) 0.0018(13)
C14 0.0359(18) 0.050(2) 0.0406(19) -0.0002(17) -0.0070(14) -0.0221(17)
C15 0.045(2) 0.080(3) 0.0354(19) 0.0005(19) 0.0106(16) -0.026(2)
C16 0.0287(16) 0.0342(17) 0.0292(16) -0.0060(14) -0.0077(12) -0.0007(14)
C17 0.0398(18) 0.0361(19) 0.0260(15) -0.0074(14) -0.0020(13) 0.0039(16)
B1 0.0200(15) 0.0165(15) 0.0197(14) -0.0026(12) 0.0001(11) -0.0033(12)
C1' 0.0200(13) 0.0173(13) 0.0182(12) -0.0038(11) 0.0037(10) 0.0025(11)
C2' 0.0258(15) 0.0211(14) 0.0208(13) -0.0059(12) 0.0013(11) 0.0001(12)
C3' 0.0305(15) 0.0206(14) 0.0224(14) 0.0030(12) -0.0010(12) 0.0056(13)
C4' 0.0279(15) 0.0168(14) 0.0298(14) -0.0008(12) 0.0065(12) 0.0007(12)
C5' 0.0214(14) 0.0212(15) 0.0274(14) -0.0038(12) 0.0016(11) -0.0031(12)
C6' 0.0226(13) 0.0180(14) 0.0212(13) 0.0026(11) 0.0017(11) -0.0003(12)
C7' 0.0221(14) 0.0139(13) 0.0240(13) -0.0041(11) -0.0042(11) -0.0029(11)
C8' 0.0231(14) 0.0181(13) 0.0216(14) -0.0031(11) -0.0027(11) -0.0053(12)
C9' 0.0378(17) 0.0200(15) 0.0222(14) -0.0010(12) -0.0100(12) -0.0017(13)
C10' 0.0272(15) 0.0204(15) 0.0371(17) -0.0038(13) -0.0112(12) 0.0040(13)
C11' 0.0213(14) 0.0234(15) 0.0361(16) -0.0080(13) -0.0004(12) -0.0007(13)
C12' 0.0261(15) 0.0168(13) 0.0241(14) -0.0009(12) 0.0000(11) -0.0050(12)
C13' 0.0225(13) 0.0153(13) 0.0223(13) 0.0037(11) 0.0003(11) 0.0062(11)
C14' 0.0245(15) 0.0214(15) 0.0241(14) 0.0001(12) -0.0002(11) -0.0019(12)
C15' 0.0372(17) 0.0216(15) 0.0201(13) -0.0005(12) -0.0049(12) 0.0003(13)
C16' 0.0303(16) 0.0242(15) 0.0186(13) 0.0008(12) 0.0047(11) 0.0045(13)
C17' 0.0248(14) 0.0228(15) 0.0319(15) 0.0035(13) 0.0051(12) -0.0034(12)
C18' 0.0269(15) 0.0208(14) 0.0223(13) -0.0040(12) -0.0018(11) -0.0021(12)
C19' 0.0189(13) 0.0180(14) 0.0196(13) -0.0011(11) 0.0036(10) -0.0030(11)
C20' 0.0215(14) 0.0172(13) 0.0246(14) 0.0022(12) 0.0037(11) -0.0007(11)
C21' 0.0330(16) 0.0174(13) 0.0239(14) -0.0044(12) 0.0037(12) -0.0032(13)
C22' 0.0270(16) 0.0276(16) 0.0275(15) -0.0031(13) -0.0030(12) -0.0062(13)
C23' 0.0252(15) 0.0316(17) 0.0330(15) -0.0024(14) -0.0072(12) -0.0021(14)
C24' 0.0228(14) 0.0218(15) 0.0272(14) -0.0052(12) -0.0006(11) 0.0001(12)

loop_
_atom_type_symbol
_atom_type_description
_atom_type_scat_dispersion_real
_atom_type_scat_dispersion_imag
_atom_type_scat_source
C C 0.0033 0.0016 'International Tables Vol C Tables 4.2.6.8 and 6.1.1.4'
H H 0.0000 0.0000 'International Tables Vol C Tables 4.2.6.8 and 6.1.1.4'
B B 0.0013 0.0007 'International Tables Vol C Tables 4.2.6.8 and 6.1.1.4'
N N 0.0061 0.0033 'International Tables Vol C Tables 4.2.6.8 and 6.1.1.4'
O O 0.0106 0.0060 'International Tables Vol C Tables 4.2.6.8 and 6.1.1.4'

loop_
_geom_angle_atom_site_label_1
_geom_angle_atom_site_label_2
_geom_angle_atom_site_label_3
_geom_angle
C11 O1 C14 117.6(2)
C12 O2 C15 117.9(2)
C1 N1 C16 119.3(2)
C5 N1 C1 120.3(2)
C5 N1 C16 120.3(2)
N1 C1 C2 120.9(3)
C1 C2 C3 121.1(3)
C2 C3 C4 116.9(2)
C2 C3 C6 118.6(3)
C4 C3 C6 124.5(3)
C5 C4 C3 120.0(3)
N1 C5 C4 120.8(3)
C7 C6 C3 123.2(3)
C6 C7 C8 125.6(3)
C9 C8 C7 123.4(3)
C9 C8 C13 118.9(3)
C13 C8 C7 117.7(3)
C8 C9 C10 120.9(3)
C11 C10 C9 119.8(3)
O1 C11 C10 125.3(2)
O1 C11 C12 115.4(2)
C10 C11 C12 119.2(2)
O2 C12 C11 115.0(2)
C13 C12 O2 124.7(3)
C13 C12 C11 120.3(2)
C12 C13 C8 120.9(3)
N1 C16 C17 112.8(2)
C7' B1 C1' 107.0(2)
C13' B1 C1' 106.0(2)
C13' B1 C7' 111.1(2)
C19' B1 C1' 110.1(2)
C19' B1 C7' 110.4(2)
C19' B1 C13' 112.1(2)
C2' C1' B1 124.8(2)
C2' C1' C6' 115.3(2)
C6' C1' B1 119.9(2)
C1' C2' C3' 122.5(3)
C4' C3' C2' 120.3(3)
C3' C4' C5' 119.2(3)
C4' C5' C6' 119.6(3)
C5' C6' C1' 123.0(2)
C8' C7' B1 124.4(2)
C8' C7' C12' 115.3(2)
C12' C7' B1 120.3(2)
C9' C8' C7' 122.5(3)
C10' C9' C8' 120.8(3)
C9' C10' C11' 118.7(3)
C10' C11' C12' 119.6(3)
C11' C12' C7' 123.0(3)
C14' C13' B1 121.2(2)
C18' C13' B1 124.8(2)
C18' C13' C14' 113.9(2)
C15' C14' C13' 123.3(3)
C14' C15' C16' 120.5(3)
C15' C16' C17' 118.2(3)
C16' C17' C18' 120.4(3)
C17' C18' C13' 123.6(3)
C20' C19' B1 123.9(2)
C24' C19' B1 121.5(2)
C24' C19' C20' 114.6(2)
C21' C20' C19' 122.6(2)
C22' C21' C20' 120.6(3)
C21' C22' C23' 118.8(3)
C22' C23' C24' 120.2(3)
C23' C24' C19' 123.3(3)

loop_
_geom_bond_atom_site_label_1
_geom_bond_atom_site_label_2
_geom_bond_distance
O1 C11 1.370(3)
O1 C14 1.425(3)
O2 C12 1.370(3)
O2 C15 1.423(4)
N1 C1 1.348(3)
N1 C5 1.346(3)
N1 C16 1.490(3)
C1 C2 1.362(4)
C2 C3 1.388(4)
C3 C4 1.407(4)
C3 C6 1.475(4)
C4 C5 1.377(4)
C6 C7 1.310(4)
C7 C8 1.486(4)
C8 C9 1.383(4)
C8 C13 1.388(4)
C9 C10 1.399(4)
C10 C11 1.377(4)
C11 C12 1.409(4)
C12 C13 1.370(4)
C16 C17 1.505(4)
B1 C1' 1.669(4)
B1 C7' 1.648(4)
B1 C13' 1.647(4)
B1 C19' 1.647(4)
C1' C2' 1.395(4)
C1' C6' 1.403(3)
C2' C3' 1.404(4)
C3' C4' 1.375(4)
C4' C5' 1.388(4)
C5' C6' 1.399(4)
C7' C8' 1.397(3)
C7' C12' 1.402(3)
C8' C9' 1.390(4)
C9' C10' 1.380(4)
C10' C11' 1.392(4)
C11' C12' 1.394(4)
C13' C14' 1.417(4)
C13' C18' 1.397(4)
C14' C15' 1.385(4)
C15' C16' 1.386(4)
C16' C17' 1.388(4)
C17' C18' 1.391(4)
C19' C20' 1.410(4)
C19' C24' 1.401(4)
C20' C21' 1.398(3)
C21' C22' 1.374(4)
C22' C23' 1.387(4)
C23' C24' 1.390(4)
